data_4101422
loop_
_publ_author_name
'Ben-Ari, Eyal'
'Leitus, Gregory'
'Shimon, Linda J W'
'Milstein, David'

_publ_section_title
;
 Metal-ligand cooperation in C-H and H2 activation by an electron-rich
 PNP Ir(I) system: facile ligand dearomatization-aromatization as key
 steps.
;
_journal_issue 48
_journal_name_full 'Journal of the American Chemical Society'
_journal_page_first 15390
_journal_page_last 15391
_journal_paper_doi 10.1021/ja066411i
_journal_volume 128
_journal_year 2006
_chemical_formula_sum 'C31 H56 Ir N P2'
_chemical_formula_weight 696.91
_chemical_name_systematic
; 
 ? 
;
_space_group_IT_number 14
_symmetry_cell_setting monoclinic
_symmetry_space_group_name_Hall '-P 2ybc'
_symmetry_space_group_name_H-M 'P 1 21/c 1'
_atom_sites_solution_hydrogens geom
_atom_sites_solution_primary direct
_atom_sites_solution_secondary difmap
_audit_creation_method SHELXL-97
_cell_angle_alpha 90.00
_cell_angle_beta 100.75(3)
_cell_angle_gamma 90.00
_cell_formula_units_Z 4
_cell_length_a 16.908(3)
_cell_length_b 10.789(2)
_cell_length_c 18.933(4)
_cell_measurement_reflns_used 9363
_cell_measurement_temperature 120(2)
_cell_measurement_theta_max 29.58
_cell_measurement_theta_min 1.0
_cell_volume 3393.2(12)
_computing_cell_refinement HKL
_computing_data_collection 'Collect package (Bruker Nonius)'
_computing_data_reduction HKL
_computing_molecular_graphics 'Bruker SHELXTL'
_computing_publication_material 'Bruker SHELXTL'
_computing_structure_refinement 'SHELXL-97 (Sheldrick, 1997)'
_computing_structure_solution 'SHELXS-97 (Sheldrick, 1990)'
_diffrn_ambient_temperature 120(2)
_diffrn_measured_fraction_theta_full 0.990
_diffrn_measured_fraction_theta_max 0.990
_diffrn_measurement_device_type 'Nonius KappaCCD'
_diffrn_measurement_method 'phi and omega scans'
_diffrn_radiation_monochromator graphite
_diffrn_radiation_source 'fine-focus sealed tube'
_diffrn_radiation_type MoK\a
_diffrn_radiation_wavelength 0.71073
_diffrn_reflns_av_R_equivalents 0.0000
_diffrn_reflns_av_sigmaI/netI 0.0303
_diffrn_reflns_limit_h_max 23
_diffrn_reflns_limit_h_min -23
_diffrn_reflns_limit_k_max 14
_diffrn_reflns_limit_k_min 0
_diffrn_reflns_limit_l_max 26
_diffrn_reflns_limit_l_min 0
_diffrn_reflns_number 9400
_diffrn_reflns_theta_full 29.56
_diffrn_reflns_theta_max 29.56
_diffrn_reflns_theta_min 2.25
_exptl_absorpt_coefficient_mu 4.047
_exptl_absorpt_correction_T_max 0.4983
_exptl_absorpt_correction_T_min 0.1951
_exptl_absorpt_correction_type empirical
_exptl_crystal_colour brown
_exptl_crystal_density_diffrn 1.364
_exptl_crystal_density_method 'not measured'
_exptl_crystal_description prism
_exptl_crystal_F_000 1424
_exptl_crystal_size_max 0.60
_exptl_crystal_size_mid 0.40
_exptl_crystal_size_min 0.20
_refine_diff_density_max 2.387
_refine_diff_density_min -1.489
_refine_diff_density_rms 0.146
_refine_ls_extinction_method none
_refine_ls_goodness_of_fit_ref 1.077
_refine_ls_hydrogen_treatment riding
_refine_ls_matrix_type full
_refine_ls_number_parameters 328
_refine_ls_number_reflns 9400
_refine_ls_number_restraints 0
_refine_ls_restrained_S_all 1.077
_refine_ls_R_factor_all 0.0494
_refine_ls_R_factor_gt 0.0362
_refine_ls_shift/su_max 0.022
_refine_ls_shift/su_mean 0.001
_refine_ls_structure_factor_coef Fsqd
_refine_ls_weighting_details 'calc w=1/[\s^2^(Fo^2^)+(0.0597P)^2^+4.3912P] where P=(Fo^2^+2Fc^2^)/3'
_refine_ls_weighting_scheme calc
_refine_ls_wR_factor_gt 0.0968
_refine_ls_wR_factor_ref 0.1023
_reflns_number_gt 7498
_reflns_number_total 9400
_reflns_threshold_expression >2sigma(I)
_cod_data_source_file ja066411isi20060905_044641.cif
_cod_data_source_block m683a
_cod_depositor_comments
;
The following automatic conversions were performed:
'_symmetry_cell_setting' value 'Monoclinic' changed to 'monoclinic'
according to '/home/saulius/struct/CIF-dictionaries/cif_core.dic'
dictionary named 'cif_core.dic' version 2.4.1 from 2010-06-29.

Automatic conversion script
Id: cif_fix_enum 1527 2010-12-29 10:47:43Z saulius 
;
_cod_original_sg_symbol_H-M P2(1)/c
_cod_database_code 4101422

loop_
_symmetry_equiv_pos_as_xyz
'x, y, z'
'-x, y+1/2, -z+1/2'
'-x, -y, -z'
'x, -y-1/2, z-1/2'

loop_
_atom_site_label
_atom_site_type_symbol
_atom_site_fract_x
_atom_site_fract_y
_atom_site_fract_z
_atom_site_U_iso_or_equiv
_atom_site_adp_type
_atom_site_occupancy
_atom_site_symmetry_multiplicity
_atom_site_calc_flag
_atom_site_refinement_flags
Ir Ir 0.261983(8) 0.625511(13) 0.145121(6) 0.02127(6) Uani 1 1 d .
P1 P 0.36090(6) 0.74088(9) 0.10059(5) 0.02280(19) Uani 1 1 d .
P2 P 0.16190(6) 0.56984(11) 0.20894(5) 0.0287(2) Uani 1 1 d .
N N 0.2525(2) 0.7925(3) 0.19874(16) 0.0246(6) Uani 1 1 d .
C1 C 0.3207(3) 0.8950(4) 0.1134(3) 0.0355(10) Uani 1 1 d .
H1A H 0.3633 0.9580 0.1137 0.043 Uiso 1 1 calc R
H1B H 0.2759 0.9141 0.0732 0.043 Uiso 1 1 calc R
C2 C 0.2909(3) 0.8993(4) 0.1835(2) 0.0278(8) Uani 1 1 d .
C3 C 0.2981(4) 1.0035(4) 0.2248(3) 0.0461(12) Uani 1 1 d .
H3 H 0.3251 1.0745 0.2115 0.055 Uiso 1 1 calc R
C4 C 0.2650(4) 1.0042(5) 0.2871(3) 0.0473(12) Uani 1 1 d .
H4 H 0.2733 1.0730 0.3190 0.057 Uiso 1 1 calc R
C5 C 0.2204(4) 0.9045(5) 0.3018(3) 0.0446(12) Uani 1 1 d .
H5 H 0.1948 0.9071 0.3423 0.054 Uiso 1 1 calc R
C6 C 0.2117(3) 0.7957(4) 0.2565(2) 0.0322(9) Uani 1 1 d .
C7 C 0.1667(3) 0.6977(5) 0.2693(2) 0.0387(10) Uani 1 1 d .
H7 H 0.1390 0.6969 0.3086 0.046 Uiso 1 1 calc R
C8 C 0.4640(3) 0.7426(4) 0.1626(2) 0.0340(9) Uani 1 1 d .
C9 C 0.4979(4) 0.8752(5) 0.1757(3) 0.0538(14) Uani 1 1 d .
H9A H 0.5514 0.8716 0.2064 0.081 Uiso 1 1 calc R
H9B H 0.4619 0.9245 0.1995 0.081 Uiso 1 1 calc R
H9C H 0.5020 0.9135 0.1296 0.081 Uiso 1 1 calc R
C10 C 0.4509(3) 0.6937(5) 0.2361(2) 0.0390(10) Uani 1 1 d .
H10A H 0.4294 0.6092 0.2305 0.058 Uiso 1 1 calc R
H10B H 0.4126 0.7475 0.2545 0.058 Uiso 1 1 calc R
H10C H 0.5023 0.6934 0.2701 0.058 Uiso 1 1 calc R
C11 C 0.5251(3) 0.6626(6) 0.1362(3) 0.0474(12) Uani 1 1 d .
H11A H 0.5373 0.6976 0.0916 0.071 Uiso 1 1 calc R
H11B H 0.5035 0.5787 0.1269 0.071 Uiso 1 1 calc R
H11C H 0.5744 0.6594 0.1727 0.071 Uiso 1 1 calc R
C12 C 0.3727(3) 0.7595(4) 0.0029(2) 0.0316(9) Uani 1 1 d .
C13 C 0.4074(3) 0.6451(4) -0.0291(2) 0.0370(10) Uani 1 1 d .
H13A H 0.3698 0.5755 -0.0307 0.055 Uiso 1 1 calc R
H13B H 0.4591 0.6228 0.0009 0.055 Uiso 1 1 calc R
H13C H 0.4154 0.6641 -0.0779 0.055 Uiso 1 1 calc R
C14 C 0.4266(4) 0.8699(4) -0.0085(3) 0.0411(11) Uani 1 1 d .
H14A H 0.4255 0.8810 -0.0600 0.062 Uiso 1 1 calc R
H14B H 0.4819 0.8537 0.0161 0.062 Uiso 1 1 calc R
H14C H 0.4066 0.9452 0.0112 0.062 Uiso 1 1 calc R
C15 C 0.2874(3) 0.7823(5) -0.0405(2) 0.0431(11) Uani 1 1 d .
H15A H 0.2719 0.8686 -0.0344 0.065 Uiso 1 1 calc R
H15B H 0.2492 0.7269 -0.0232 0.065 Uiso 1 1 calc R
H15C H 0.2868 0.7660 -0.0915 0.065 Uiso 1 1 calc R
C16 C 0.0543(2) 0.5759(5) 0.1562(2) 0.0338(9) Uani 1 1 d .
C17 C -0.0051(4) 0.6159(7) 0.2030(3) 0.069(2) Uani 1 1 d .
H17A H 0.0165 0.6878 0.2320 0.104 Uiso 1 1 calc R
H17B H -0.0136 0.5475 0.2349 0.104 Uiso 1 1 calc R
H17C H -0.0565 0.6382 0.1724 0.104 Uiso 1 1 calc R
C18 C 0.0567(4) 0.6709(8) 0.0973(4) 0.074(2) Uani 1 1 d .
H18A H 0.0986 0.6479 0.0703 0.110 Uiso 1 1 calc R
H18B H 0.0687 0.7528 0.1189 0.110 Uiso 1 1 calc R
H18C H 0.0044 0.6730 0.0647 0.110 Uiso 1 1 calc R
C19 C 0.0210(4) 0.4558(7) 0.1205(4) 0.073(2) Uani 1 1 d .
H19A H -0.0320 0.4713 0.0907 0.110 Uiso 1 1 calc R
H19B H 0.0158 0.3944 0.1575 0.110 Uiso 1 1 calc R
H19C H 0.0576 0.4241 0.0903 0.110 Uiso 1 1 calc R
C20 C 0.1768(3) 0.4315(5) 0.2710(2) 0.0433(11) Uani 1 1 d .
C21 C 0.2635(3) 0.4434(6) 0.3137(3) 0.0546(14) Uani 1 1 d .
H21A H 0.2761 0.3719 0.3456 0.082 Uiso 1 1 calc R
H21B H 0.2684 0.5197 0.3423 0.082 Uiso 1 1 calc R
H21C H 0.3012 0.4464 0.2801 0.082 Uiso 1 1 calc R
C22 C 0.1640(4) 0.3073(5) 0.2308(3) 0.0541(14) Uani 1 1 d .
H22A H 0.1772 0.2390 0.2652 0.081 Uiso 1 1 calc R
H22B H 0.1990 0.3033 0.1950 0.081 Uiso 1 1 calc R
H22C H 0.1077 0.3002 0.2067 0.081 Uiso 1 1 calc R
C23 C 0.1203(4) 0.4339(6) 0.3251(3) 0.0545(14) Uani 1 1 d .
H23A H 0.0643 0.4335 0.2994 0.082 Uiso 1 1 calc R
H23B H 0.1302 0.5090 0.3545 0.082 Uiso 1 1 calc R
H23C H 0.1300 0.3607 0.3562 0.082 Uiso 1 1 calc R
C24 C 0.3002(3) 0.4419(4) 0.1302(2) 0.0321(9) Uani 1 1 d .
H24 H 0.2896 0.3866 0.1698 0.038 Uiso 1 1 calc R
C25 C 0.3797(3) 0.4104(4) 0.1091(2) 0.0344(9) Uani 1 1 d .
H25A H 0.4236 0.4293 0.1501 0.041 Uiso 1 1 calc R
H25B H 0.3871 0.4643 0.0685 0.041 Uiso 1 1 calc R
C26 C 0.3873(3) 0.2740(4) 0.0870(2) 0.0340(9) Uani 1 1 d .
H26A H 0.3694 0.2204 0.1234 0.041 Uiso 1 1 calc R
H26B H 0.4449 0.2558 0.0879 0.041 Uiso 1 1 calc R
C27 C 0.3389(3) 0.2383(5) 0.0120(2) 0.0404(10) Uani 1 1 d .
H27A H 0.3483 0.3025 -0.0229 0.048 Uiso 1 1 calc R
H27B H 0.3605 0.1592 -0.0028 0.048 Uiso 1 1 calc R
C28 C 0.2486(3) 0.2240(5) 0.0073(3) 0.0458(12) Uani 1 1 d .
H28A H 0.2374 0.2158 0.0566 0.055 Uiso 1 1 calc R
H28B H 0.2310 0.1464 -0.0189 0.055 Uiso 1 1 calc R
C29 C 0.1981(3) 0.3329(5) -0.0307(2) 0.0411(11) Uani 1 1 d .
H29A H 0.1409 0.3179 -0.0285 0.049 Uiso 1 1 calc R
H29B H 0.2029 0.3325 -0.0821 0.049 Uiso 1 1 calc R
C30 C 0.2218(3) 0.4645(5) 0.0007(2) 0.0394(10) Uani 1 1 d .
H30A H 0.2741 0.4892 -0.0114 0.047 Uiso 1 1 calc R
H30B H 0.1808 0.5255 -0.0214 0.047 Uiso 1 1 calc R
C31 C 0.2280(3) 0.4657(4) 0.0801(2) 0.0323(9) Uani 1 1 d .
H31 H 0.1811 0.4226 0.0945 0.039 Uiso 1 1 calc R

loop_
_atom_site_aniso_label
_atom_site_aniso_U_11
_atom_site_aniso_U_22
_atom_site_aniso_U_33
_atom_site_aniso_U_23
_atom_site_aniso_U_13
_atom_site_aniso_U_12
Ir 0.02049(8) 0.02270(8) 0.01907(8) 0.00025(5) -0.00032(5) -0.00132(5)
P1 0.0215(5) 0.0232(4) 0.0237(4) 0.0015(3) 0.0042(3) -0.0017(4)
P2 0.0204(5) 0.0404(6) 0.0244(4) 0.0073(4) 0.0018(4) -0.0031(4)
N 0.0244(17) 0.0283(16) 0.0209(13) -0.0011(12) 0.0035(12) 0.0033(13)
C1 0.038(3) 0.027(2) 0.044(2) -0.0009(17) 0.0166(19) 0.0008(17)
C2 0.029(2) 0.0265(19) 0.0278(18) 0.0025(14) 0.0039(15) 0.0046(15)
C3 0.073(4) 0.026(2) 0.041(2) -0.0041(19) 0.016(2) -0.001(2)
C4 0.067(4) 0.032(2) 0.042(2) -0.004(2) 0.007(2) 0.004(2)
C5 0.065(4) 0.039(2) 0.033(2) -0.0001(19) 0.017(2) 0.016(2)
C6 0.033(2) 0.041(2) 0.0221(17) 0.0021(16) 0.0028(15) 0.0098(18)
C7 0.040(3) 0.050(3) 0.0280(19) -0.0099(18) 0.0129(18) -0.010(2)
C8 0.024(2) 0.041(2) 0.034(2) 0.0017(18) -0.0013(16) -0.0081(17)
C9 0.043(3) 0.056(3) 0.057(3) -0.004(2) -0.003(2) -0.024(2)
C10 0.032(2) 0.049(3) 0.032(2) 0.0029(19) -0.0050(17) -0.008(2)
C11 0.027(2) 0.068(3) 0.046(3) -0.003(2) 0.003(2) 0.000(2)
C12 0.035(2) 0.032(2) 0.0289(18) 0.0049(16) 0.0100(16) -0.0089(17)
C13 0.047(3) 0.038(2) 0.030(2) -0.0040(16) 0.0178(19) -0.0149(19)
C14 0.053(3) 0.030(2) 0.045(3) 0.0065(18) 0.021(2) -0.008(2)
C15 0.048(3) 0.046(3) 0.030(2) 0.0098(19) -0.0042(19) -0.004(2)
C16 0.018(2) 0.047(2) 0.035(2) -0.0030(19) 0.0024(15) 0.0035(18)
C17 0.034(3) 0.125(6) 0.048(3) -0.008(3) 0.009(2) 0.022(3)
C18 0.033(3) 0.093(5) 0.086(5) 0.047(4) -0.013(3) -0.002(3)
C19 0.036(3) 0.081(5) 0.094(5) -0.037(4) -0.010(3) -0.005(3)
C20 0.044(3) 0.052(3) 0.038(2) 0.021(2) 0.019(2) 0.012(2)
C21 0.045(3) 0.082(4) 0.034(2) 0.016(3) 0.003(2) 0.019(3)
C22 0.054(3) 0.052(3) 0.064(3) 0.027(3) 0.032(3) 0.014(3)
C23 0.057(4) 0.062(3) 0.053(3) 0.025(3) 0.034(3) 0.013(3)
C24 0.033(2) 0.030(2) 0.0326(19) -0.0036(16) 0.0036(16) 0.0036(17)
C25 0.036(3) 0.034(2) 0.034(2) 0.0014(17) 0.0079(17) -0.0020(18)
C26 0.031(2) 0.036(2) 0.036(2) 0.0017(17) 0.0102(17) 0.0059(18)
C27 0.047(3) 0.039(2) 0.037(2) -0.0076(19) 0.014(2) 0.008(2)
C28 0.052(3) 0.050(3) 0.036(2) -0.008(2) 0.012(2) -0.010(2)
C29 0.036(3) 0.054(3) 0.030(2) -0.020(2) -0.0027(17) 0.001(2)
C30 0.041(3) 0.044(3) 0.033(2) -0.0026(18) 0.0056(18) -0.005(2)
C31 0.029(2) 0.034(2) 0.0328(19) -0.0067(16) 0.0020(16) -0.0017(17)

loop_
_atom_type_symbol
_atom_type_description
_atom_type_scat_dispersion_real
_atom_type_scat_dispersion_imag
_atom_type_scat_source
C C 0.0033 0.0016 'International Tables Vol C Tables 4.2.6.8 and 6.1.1.4'
H H 0.0000 0.0000 'International Tables Vol C Tables 4.2.6.8 and 6.1.1.4'
N N 0.0061 0.0033 'International Tables Vol C Tables 4.2.6.8 and 6.1.1.4'
P P 0.1023 0.0942 'International Tables Vol C Tables 4.2.6.8 and 6.1.1.4'
Ir Ir -1.4442 7.9887 'International Tables Vol C Tables 4.2.6.8 and 6.1.1.4'

loop_
_geom_angle_atom_site_label_1
_geom_angle_atom_site_label_2
_geom_angle_atom_site_label_3
_geom_angle
N Ir C24 157.56(14)
N Ir C31 160.13(15)
C24 Ir C31 39.05(16)
N Ir P2 80.90(10)
C24 Ir P2 95.56(13)
C31 Ir P2 86.97(12)
N Ir P1 80.93(9)
C24 Ir P1 101.03(13)
C31 Ir P1 110.64(12)
P2 Ir P1 161.82(4)
C1 P1 C12 98.1(2)
C1 P1 C8 103.2(2)
C12 P1 C8 110.25(19)
C1 P1 Ir 97.24(15)
C12 P1 Ir 127.60(14)
C8 P1 Ir 114.29(14)
C7 P2 C20 103.2(2)
C7 P2 C16 103.6(2)
C20 P2 C16 110.9(2)
C7 P2 Ir 100.48(15)
C20 P2 Ir 120.03(16)
C16 P2 Ir 115.65(14)
C2 N C6 117.6(3)
C2 N Ir 122.5(3)
C6 N Ir 119.7(3)
C2 C1 P1 109.8(3)
C2 C1 H1A 109.7
P1 C1 H1A 109.7
C2 C1 H1B 109.7
P1 C1 H1B 109.7
H1A C1 H1B 108.2
C3 C2 N 124.3(4)
C3 C2 C1 121.5(4)
N C2 C1 114.0(3)
C2 C3 C4 118.9(5)
C2 C3 H3 120.6
C4 C3 H3 120.6
C5 C4 C3 119.2(5)
C5 C4 H4 120.4
C3 C4 H4 120.4
C4 C5 C6 121.1(4)
C4 C5 H5 119.4
C6 C5 H5 119.4
C7 C6 N 119.9(4)
C7 C6 C5 121.9(4)
N C6 C5 118.2(4)
C6 C7 P2 116.8(3)
C6 C7 H7 121.6
P2 C7 H7 121.6
C11 C8 C10 109.1(4)
C11 C8 C9 109.2(4)
C10 C8 C9 106.4(4)
C11 C8 P1 113.3(3)
C10 C8 P1 106.4(3)
C9 C8 P1 112.1(3)
C8 C9 H9A 109.5
C8 C9 H9B 109.5
H9A C9 H9B 109.5
C8 C9 H9C 109.5
H9A C9 H9C 109.5
H9B C9 H9C 109.5
C8 C10 H10A 109.5
C8 C10 H10B 109.5
H10A C10 H10B 109.5
C8 C10 H10C 109.5
H10A C10 H10C 109.5
H10B C10 H10C 109.5
C8 C11 H11A 109.5
C8 C11 H11B 109.5
H11A C11 H11B 109.5
C8 C11 H11C 109.5
H11A C11 H11C 109.5
H11B C11 H11C 109.5
C14 C12 C13 106.6(4)
C14 C12 C15 108.7(4)
C13 C12 C15 107.8(4)
C14 C12 P1 112.9(3)
C13 C12 P1 114.5(3)
C15 C12 P1 106.1(3)
C12 C13 H13A 109.5
C12 C13 H13B 109.5
H13A C13 H13B 109.5
C12 C13 H13C 109.5
H13A C13 H13C 109.5
H13B C13 H13C 109.5
C12 C14 H14A 109.5
C12 C14 H14B 109.5
H14A C14 H14B 109.5
C12 C14 H14C 109.5
H14A C14 H14C 109.5
H14B C14 H14C 109.5
C12 C15 H15A 109.5
C12 C15 H15B 109.5
H15A C15 H15B 109.5
C12 C15 H15C 109.5
H15A C15 H15C 109.5
H15B C15 H15C 109.5
C17 C16 C18 110.3(5)
C17 C16 C19 105.7(5)
C18 C16 C19 107.9(5)
C17 C16 P2 111.9(3)
C18 C16 P2 104.7(3)
C19 C16 P2 116.3(4)
C16 C17 H17A 109.5
C16 C17 H17B 109.5
H17A C17 H17B 109.5
C16 C17 H17C 109.5
H17A C17 H17C 109.5
H17B C17 H17C 109.5
C16 C18 H18A 109.5
C16 C18 H18B 109.5
H18A C18 H18B 109.5
C16 C18 H18C 109.5
H18A C18 H18C 109.5
H18B C18 H18C 109.5
C16 C19 H19A 109.5
C16 C19 H19B 109.5
H19A C19 H19B 109.5
C16 C19 H19C 109.5
H19A C19 H19C 109.5
H19B C19 H19C 109.5
C23 C20 C22 107.4(5)
C23 C20 C21 107.5(4)
C22 C20 C21 111.4(5)
C23 C20 P2 112.2(4)
C22 C20 P2 113.1(3)
C21 C20 P2 105.3(4)
C20 C21 H21A 109.5
C20 C21 H21B 109.5
H21A C21 H21B 109.5
C20 C21 H21C 109.5
H21A C21 H21C 109.5
H21B C21 H21C 109.5
C20 C22 H22A 109.5
C20 C22 H22B 109.5
H22A C22 H22B 109.5
C20 C22 H22C 109.5
H22A C22 H22C 109.5
H22B C22 H22C 109.5
C20 C23 H23A 109.5
C20 C23 H23B 109.5
H23A C23 H23B 109.5
C20 C23 H23C 109.5
H23A C23 H23C 109.5
H23B C23 H23C 109.5
C31 C24 C25 124.1(4)
C31 C24 Ir 71.0(2)
C25 C24 Ir 123.6(3)
C31 C24 H24 110.9
C25 C24 H24 110.9
Ir C24 H24 110.9
C24 C25 C26 114.2(4)
C24 C25 H25A 108.7
C26 C25 H25A 108.7
C24 C25 H25B 108.7
C26 C25 H25B 108.7
H25A C25 H25B 107.6
C25 C26 C27 115.4(4)
C25 C26 H26A 108.4
C27 C26 H26A 108.4
C25 C26 H26B 108.4
C27 C26 H26B 108.4
H26A C26 H26B 107.5
C28 C27 C26 115.6(4)
C28 C27 H27A 108.4
C26 C27 H27A 108.4
C28 C27 H27B 108.4
C26 C27 H27B 108.4
H27A C27 H27B 107.4
C27 C28 C29 114.3(4)
C27 C28 H28A 108.7
C29 C28 H28A 108.7
C27 C28 H28B 108.7
C29 C28 H28B 108.7
H28A C28 H28B 107.6
C28 C29 C30 115.6(4)
C28 C29 H29A 108.4
C30 C29 H29A 108.4
C28 C29 H29B 108.4
C30 C29 H29B 108.4
H29A C29 H29B 107.4
C31 C30 C29 110.9(4)
C31 C30 H30A 109.5
C29 C30 H30A 109.5
C31 C30 H30B 109.5
C29 C30 H30B 109.5
H30A C30 H30B 108.1
C24 C31 C30 124.2(4)
C24 C31 Ir 69.9(2)
C30 C31 Ir 123.3(3)
C24 C31 H31 111.2
C30 C31 H31 111.2
Ir C31 H31 111.2

loop_
_geom_bond_atom_site_label_1
_geom_bond_atom_site_label_2
_geom_bond_distance
Ir N 2.089(3)
Ir C24 2.119(4)
Ir C31 2.134(4)
Ir P2 2.3339(12)
Ir P1 2.3629(11)
P1 C1 1.829(4)
P1 C12 1.907(4)
P1 C8 1.912(4)
P2 C7 1.784(5)
P2 C20 1.887(5)
P2 C16 1.906(4)
N C2 1.379(5)
N C6 1.398(5)
C1 C2 1.505(6)
C1 H1A 0.9900
C1 H1B 0.9900
C2 C3 1.363(6)
C3 C4 1.397(7)
C3 H3 0.9500
C4 C5 1.371(8)
C4 H4 0.9500
C5 C6 1.445(6)
C5 H5 0.9500
C6 C7 1.350(6)
C7 H7 0.9500
C8 C11 1.501(7)
C8 C10 1.543(6)
C8 C9 1.543(6)
C9 H9A 0.9800
C9 H9B 0.9800
C9 H9C 0.9800
C10 H10A 0.9800
C10 H10B 0.9800
C10 H10C 0.9800
C11 H11A 0.9800
C11 H11B 0.9800
C11 H11C 0.9800
C12 C14 1.539(6)
C12 C13 1.539(6)
C12 C15 1.540(6)
C13 H13A 0.9800
C13 H13B 0.9800
C13 H13C 0.9800
C14 H14A 0.9800
C14 H14B 0.9800
C14 H14C 0.9800
C15 H15A 0.9800
C15 H15B 0.9800
C15 H15C 0.9800
C16 C17 1.522(7)
C16 C18 1.520(8)
C16 C19 1.521(8)
C17 H17A 0.9800
C17 H17B 0.9800
C17 H17C 0.9800
C18 H18A 0.9800
C18 H18B 0.9800
C18 H18C 0.9800
C19 H19A 0.9800
C19 H19B 0.9800
C19 H19C 0.9800
C20 C23 1.526(7)
C20 C22 1.536(8)
C20 C21 1.543(8)
C21 H21A 0.9800
C21 H21B 0.9800
C21 H21C 0.9800
C22 H22A 0.9800
C22 H22B 0.9800
C22 H22C 0.9800
C23 H23A 0.9800
C23 H23B 0.9800
C23 H23C 0.9800
C24 C31 1.422(6)
C24 C25 1.511(6)
C24 H24 1.0000
C25 C26 1.543(6)
C25 H25A 0.9900
C25 H25B 0.9900
C26 C27 1.548(6)
C26 H26A 0.9900
C26 H26B 0.9900
C27 C28 1.521(7)
C27 H27A 0.9900
C27 H27B 0.9900
C28 C29 1.548(7)
C28 H28A 0.9900
C28 H28B 0.9900
C29 C30 1.563(7)
C29 H29A 0.9900
C29 H29B 0.9900
C30 C31 1.489(6)
C30 H30A 0.9900
C30 H30B 0.9900
C31 H31 1.0000

loop_
_geom_torsion_atom_site_label_1
_geom_torsion_atom_site_label_2
_geom_torsion_atom_site_label_3
_geom_torsion_atom_site_label_4
_geom_torsion
N Ir P1 C1 -24.35(19)
C24 Ir P1 C1 178.36(19)
C31 Ir P1 C1 138.9(2)
P2 Ir P1 C1 -26.1(2)
N Ir P1 C12 -130.5(2)
C24 Ir P1 C12 72.2(2)
C31 Ir P1 C12 32.8(2)
P2 Ir P1 C12 -132.3(2)
N Ir P1 C8 83.73(18)
C24 Ir P1 C8 -73.6(2)
C31 Ir P1 C8 -113.0(2)
P2 Ir P1 C8 81.96(19)
N Ir P2 C7 -11.54(19)
C24 Ir P2 C7 146.1(2)
C31 Ir P2 C7 -175.7(2)
P1 Ir P2 C7 -9.8(2)
N Ir P2 C20 -123.5(2)
C24 Ir P2 C20 34.1(2)
C31 Ir P2 C20 72.2(2)
P1 Ir P2 C20 -121.8(2)
N Ir P2 C16 99.16(19)
C24 Ir P2 C16 -103.2(2)
C31 Ir P2 C16 -65.1(2)
P1 Ir P2 C16 100.93(19)
C24 Ir N C2 106.2(4)
C31 Ir N C2 -118.2(5)
P2 Ir N C2 -171.3(3)
P1 Ir N C2 9.2(3)
C24 Ir N C6 -68.3(5)
C31 Ir N C6 67.3(5)
P2 Ir N C6 14.2(3)
P1 Ir N C6 -165.2(3)
C12 P1 C1 C2 169.6(3)
C8 P1 C1 C2 -77.3(4)
Ir P1 C1 C2 39.8(3)
C6 N C2 C3 6.6(6)
Ir N C2 C3 -168.0(4)
C6 N C2 C1 -169.8(4)
Ir N C2 C1 15.6(5)
P1 C1 C2 C3 144.6(4)
P1 C1 C2 N -38.9(5)
N C2 C3 C4 0.1(8)
C1 C2 C3 C4 176.3(5)
C2 C3 C4 C5 -5.5(8)
C3 C4 C5 C6 4.2(8)
C2 N C6 C7 173.6(4)
Ir N C6 C7 -11.7(5)
C2 N C6 C5 -7.5(6)
Ir N C6 C5 167.2(3)
C4 C5 C6 C7 -178.7(5)
C4 C5 C6 N 2.4(7)
N C6 C7 P2 -1.0(6)
C5 C6 C7 P2 -179.8(4)
C20 P2 C7 C6 135.0(4)
C16 P2 C7 C6 -109.3(4)
Ir P2 C7 C6 10.5(4)
C1 P1 C8 C11 -149.7(4)
C12 P1 C8 C11 -45.7(4)
Ir P1 C8 C11 106.0(3)
C1 P1 C8 C10 90.4(3)
C12 P1 C8 C10 -165.6(3)
Ir P1 C8 C10 -14.0(3)
C1 P1 C8 C9 -25.6(4)
C12 P1 C8 C9 78.4(4)
Ir P1 C8 C9 -129.9(3)
C1 P1 C12 C14 57.1(4)
C8 P1 C12 C14 -50.3(4)
Ir P1 C12 C14 162.8(3)
C1 P1 C12 C13 179.3(3)
C8 P1 C12 C13 71.9(4)
Ir P1 C12 C13 -75.0(4)
C1 P1 C12 C15 -61.9(3)
C8 P1 C12 C15 -169.3(3)
Ir P1 C12 C15 43.8(4)
C7 P2 C16 C17 -36.6(5)
C20 P2 C16 C17 73.5(5)
Ir P2 C16 C17 -145.4(4)
C7 P2 C16 C18 83.0(5)
C20 P2 C16 C18 -167.0(4)
Ir P2 C16 C18 -25.9(5)
C7 P2 C16 C19 -158.1(5)
C20 P2 C16 C19 -48.0(5)
Ir P2 C16 C19 93.0(5)
C7 P2 C20 C23 50.8(5)
C16 P2 C20 C23 -59.5(5)
Ir P2 C20 C23 161.4(4)
C7 P2 C20 C22 172.5(4)
C16 P2 C20 C22 62.1(4)
Ir P2 C20 C22 -77.0(4)
C7 P2 C20 C21 -65.8(4)
C16 P2 C20 C21 -176.1(3)
Ir P2 C20 C21 44.8(4)
N Ir C24 C31 157.8(3)
P2 Ir C24 C31 78.2(2)
P1 Ir C24 C31 -109.3(2)
N Ir C24 C25 -83.3(5)
C31 Ir C24 C25 118.9(5)
P2 Ir C24 C25 -162.9(3)
P1 Ir C24 C25 9.6(4)
C31 C24 C25 C26 -79.8(5)
Ir C24 C25 C26 -168.6(3)
C24 C25 C26 C27 74.4(5)
C25 C26 C27 C28 -75.3(5)
C26 C27 C28 C29 104.9(5)
C27 C28 C29 C30 -54.6(5)
C28 C29 C30 C31 -49.5(6)
C25 C24 C31 C30 -1.0(7)
Ir C24 C31 C30 117.3(4)
C25 C24 C31 Ir -118.3(4)
C29 C30 C31 C24 91.2(5)
C29 C30 C31 Ir 178.3(3)
N Ir C31 C24 -154.9(4)
P2 Ir C31 C24 -102.7(2)
P1 Ir C31 C24 82.0(3)
N Ir C31 C30 86.8(6)
C24 Ir C31 C30 -118.4(5)
P2 Ir C31 C30 139.0(4)
P1 Ir C31 C30 -36.4(4)
